data_4082070
loop_
_publ_author_name
'Nagarajaprakash, R.'
'Ramakrishna, Buthanapalli'
'Mahesh, K.'
'Mobin, Shaikh M.'
'Manimaran, Bala.'

_publ_section_title
;
 One-Pot Synthesis of Ruthenium Metallacycles via Oxidative Addition of
 Diaryldichalcogen and Halogen across a Ru--Ru Bond
;
_journal_issue 24
_journal_name_full Organometallics
_journal_page_first 7292
_journal_paper_doi 10.1021/om400686q
_journal_volume 32
_journal_year 2013
_chemical_formula_moiety 'C18 H10 Br2 O6 Ru2 S2'
_chemical_formula_sum 'C18 H10 Br2 O6 Ru2 S2'
_chemical_formula_weight 748.34
_chemical_name_systematic
;
 ? 
;
_space_group_crystal_system monoclinic
_space_group_IT_number 15
_space_group_name_Hall '-C 2yc'
_space_group_name_H-M_alt 'C 1 2/c 1'
_symmetry_space_group_name_Hall '-C 2yc'
_symmetry_space_group_name_H-M 'C 1 2/c 1'
_atom_sites_solution_hydrogens geom
_atom_sites_solution_primary direct
_atom_sites_solution_secondary difmap
_audit_creation_date 2011-10-31
_audit_creation_method
;
  Olex2 1.1
  (compiled Sep  7 2011 21:07:27, GUI svn.r3853)
;
_cell_angle_alpha 90.00
_cell_angle_beta 97.662(2)
_cell_angle_gamma 90.00
_cell_formula_units_Z 4
_cell_length_a 10.9194(3)
_cell_length_b 18.5213(5)
_cell_length_c 11.7728(3)
_cell_measurement_reflns_used 3324
_cell_measurement_temperature 300
_cell_measurement_theta_max 29.1356
_cell_measurement_theta_min 2.6259
_cell_volume 2359.69(11)
_computing_cell_refinement
;
CrysAlisPro, Oxford Diffraction Ltd.,
Version 1.171.34.44 (release 25-10-2010 CrysAlis171 .NET)
(compiled Oct 25 2010,18:11:34)
;
_computing_data_collection
;
CrysAlisPro, Oxford Diffraction Ltd.,
Version 1.171.34.44 (release 25-10-2010 CrysAlis171 .NET)
(compiled Oct 25 2010,18:11:34)
;
_computing_data_reduction
;
CrysAlisPro, Oxford Diffraction Ltd.,
Version 1.171.34.44 (release 25-10-2010 CrysAlis171 .NET)
(compiled Oct 25 2010,18:11:34)
;
_computing_molecular_graphics
;
O. V. Dolomanov, L. J. Bourhis, R. J. Gildea, J. A. K. Howard and H. Puschmann,
OLEX2: a complete structure solution, refinement and analysis program.
J. Appl. Cryst. (2009). 42, 339-341.
;
_computing_publication_material
;
O. V. Dolomanov, L. J. Bourhis, R. J. Gildea, J. A. K. Howard and H. Puschmann,
OLEX2: a complete structure solution, refinement and analysis program.
J. Appl. Cryst. (2009). 42, 339-341.
;
_computing_structure_refinement
;
SHELXL, G.M. Sheldrick, Acta Cryst.
2008). A64, 112-122
;
_computing_structure_solution 'A short history of SHELX (Sheldrick, 2007)'
_diffrn_ambient_temperature 300
_diffrn_detector_area_resol_mean 15.9821
_diffrn_measured_fraction_theta_full 0.999
_diffrn_measured_fraction_theta_max 0.999
_diffrn_measurement_details
;
  1 omega  -45.00   41.00   1.0000   15.0000
omega____ theta____ kappa____ phi______ frames
    -      -17.3397   77.0000  -90.0000 86

  2 omega   49.00   75.00   1.0000   15.0000
omega____ theta____ kappa____ phi______ frames
    -       18.9803   77.0000 -180.0000 26

  3 omega   -9.00   89.00   1.0000   15.0000
omega____ theta____ kappa____ phi______ frames
    -       18.9803   77.0000   60.0000 98

  4 omega  -53.00    9.00   1.0000   15.0000
omega____ theta____ kappa____ phi______ frames
    -       18.9803  -37.0000   90.0000 62
;
_diffrn_measurement_device_type 'Xcalibur, Eos'
_diffrn_measurement_method '\w scans'
_diffrn_orient_matrix_UB_11 0.0097182000
_diffrn_orient_matrix_UB_12 -0.0362547000
_diffrn_orient_matrix_UB_13 0.0184287000
_diffrn_orient_matrix_UB_21 0.0120726000
_diffrn_orient_matrix_UB_22 -0.0098719000
_diffrn_orient_matrix_UB_23 -0.0556543000
_diffrn_orient_matrix_UB_31 0.0636892000
_diffrn_orient_matrix_UB_32 0.0073853000
_diffrn_orient_matrix_UB_33 0.0160875000
_diffrn_radiation_monochromator graphite
_diffrn_radiation_type 'Mo K\a'
_diffrn_radiation_wavelength 0.7107
_diffrn_reflns_av_R_equivalents 0.0347
_diffrn_reflns_av_unetI/netI 0.0371
_diffrn_reflns_limit_h_max 12
_diffrn_reflns_limit_h_min -12
_diffrn_reflns_limit_k_max 20
_diffrn_reflns_limit_k_min -22
_diffrn_reflns_limit_l_max 13
_diffrn_reflns_limit_l_min -13
_diffrn_reflns_number 5528
_diffrn_reflns_theta_full 24.99
_diffrn_reflns_theta_max 24.99
_diffrn_reflns_theta_min 2.63
_diffrn_source 'Enhance (Mo) X-ray Source'
_exptl_absorpt_coefficient_mu 4.874
_exptl_absorpt_correction_T_max 1.00000
_exptl_absorpt_correction_T_min 0.59421
_exptl_absorpt_correction_type multi-scan
_exptl_absorpt_process_details
;
CrysAlisPro, Oxford Diffraction Ltd.,
Version 1.171.34.44 (release 25-10-2010 CrysAlis171 .NET)
(compiled Oct 25 2010,18:11:34)
Empirical absorption correction using spherical harmonics,
 implemented in SCALE3 ABSPACK scaling algorithm.
;
_exptl_crystal_colour 'clear light colourless'
_exptl_crystal_colour_lustre clear
_exptl_crystal_colour_modifier light
_exptl_crystal_colour_primary colourless
_exptl_crystal_density_diffrn 2.106
_exptl_crystal_density_method 'not measured'
_exptl_crystal_description block
_exptl_crystal_F_000 1424
_exptl_crystal_size_max 0.4
_exptl_crystal_size_mid 0.2
_exptl_crystal_size_min 0.2
_refine_diff_density_max 0.472
_refine_diff_density_min -1.066
_refine_diff_density_rms 0.180
_refine_ls_extinction_method none
_refine_ls_goodness_of_fit_ref 1.081
_refine_ls_hydrogen_treatment constr
_refine_ls_matrix_type full
_refine_ls_number_parameters 136
_refine_ls_number_reflns 2076
_refine_ls_number_restraints 0
_refine_ls_restrained_S_all 1.081
_refine_ls_R_factor_all 0.0401
_refine_ls_R_factor_gt 0.0334
_refine_ls_shift/su_max 0.001
_refine_ls_shift/su_mean 0.000
_refine_ls_structure_factor_coef Fsqd
_refine_ls_weighting_details 'calc w=1/[\s^2^(Fo^2^)+(0.0408P)^2^+0.0000P] where P=(Fo^2^+2Fc^2^)/3'
_refine_ls_weighting_scheme calc
_refine_ls_wR_factor_gt 0.0756
_refine_ls_wR_factor_ref 0.0795
_reflns_number_gt 1801
_reflns_number_total 2076
_reflns_threshold_expression >2sigma(I)
_cod_data_source_file om400686q_si_002.cif
_cod_data_source_block 1
_cod_original_cell_volume 2359.68(10)
_cod_database_code 4082070
_chemical_oxdiff_formula 'C18 H10 Br2 O6 Ru2 S2'
_chemical_oxdiff_usercomment '300 K, COLORLESS, BLOCK'
_reflns_odcompleteness_completeness 99.84
_reflns_odcompleteness_iscentric 1
_reflns_odcompleteness_theta 26.32

loop_
_space_group_symop_id
_space_group_symop_operation_xyz
1 'x, y, z'
2 '-x, y, -z+1/2'
3 'x+1/2, y+1/2, z'
4 '-x+1/2, y+1/2, -z+1/2'
5 '-x, -y, -z'
6 'x, -y, z-1/2'
7 '-x+1/2, -y+1/2, -z'
8 'x+1/2, -y+1/2, z-1/2'

loop_
_atom_site_label
_atom_site_type_symbol
_atom_site_fract_x
_atom_site_fract_y
_atom_site_fract_z
_atom_site_U_iso_or_equiv
_atom_site_adp_type
_atom_site_occupancy
_atom_site_symmetry_multiplicity
_atom_site_calc_flag
_atom_site_refinement_flags
Ru1 Ru 0.10044(3) 0.343639(18) 0.63810(3) 0.03171(14) Uani 1 1 d .
Br1 Br 0.12260(5) 0.20742(3) 0.62549(4) 0.05479(19) Uani 1 1 d .
S1 S 0.11733(10) 0.32456(6) 0.84469(8) 0.0337(3) Uani 1 1 d .
O1 O 0.0542(4) 0.3378(2) 0.3766(3) 0.0751(12) Uani 1 1 d .
O2 O 0.3821(4) 0.3475(2) 0.6627(3) 0.0684(11) Uani 1 1 d .
O3 O 0.0548(3) 0.50448(18) 0.6303(3) 0.0503(8) Uani 1 1 d .
C1 C 0.0725(4) 0.3405(3) 0.4716(4) 0.0485(12) Uani 1 1 d .
C2 C 0.2787(5) 0.3469(2) 0.6486(4) 0.0430(11) Uani 1 1 d .
C3 C 0.0746(4) 0.4448(2) 0.6362(3) 0.0334(10) Uani 1 1 d .
C4 C 0.2115(4) 0.3893(2) 0.9301(3) 0.0337(10) Uani 1 1 d .
C5 C 0.2444(4) 0.4561(3) 0.8940(4) 0.0436(11) Uani 1 1 d .
H5 H 0.2150 0.4718 0.8194 0.052 Uiso 1 1 calc R
C6 C 0.3210(4) 0.5006(3) 0.9670(4) 0.0531(13) Uani 1 1 d .
H6 H 0.3421 0.5466 0.9419 0.064 Uiso 1 1 calc R
C7 C 0.3658(4) 0.4782(3) 1.0746(4) 0.0533(13) Uani 1 1 d .
H7 H 0.4180 0.5085 1.1234 0.064 Uiso 1 1 calc R
C8 C 0.3348(5) 0.4118(3) 1.1115(4) 0.0587(14) Uani 1 1 d .
H8 H 0.3659 0.3964 1.1859 0.070 Uiso 1 1 calc R
C9 C 0.2576(5) 0.3665(3) 1.0401(4) 0.0475(12) Uani 1 1 d .
H9 H 0.2366 0.3208 1.0660 0.057 Uiso 1 1 calc R

loop_
_atom_site_aniso_label
_atom_site_aniso_U_11
_atom_site_aniso_U_22
_atom_site_aniso_U_33
_atom_site_aniso_U_23
_atom_site_aniso_U_13
_atom_site_aniso_U_12
Ru1 0.0385(2) 0.0297(2) 0.0282(2) 0.00191(13) 0.00923(15) 0.00503(15)
Br1 0.0775(4) 0.0325(3) 0.0584(3) -0.0035(2) 0.0241(3) 0.0110(2)
S1 0.0413(6) 0.0289(6) 0.0312(5) 0.0043(4) 0.0064(5) 0.0020(5)
O1 0.090(3) 0.105(3) 0.0295(19) -0.0027(19) 0.0076(18) 0.032(2)
O2 0.046(2) 0.087(3) 0.072(3) 0.001(2) 0.0092(19) 0.009(2)
O3 0.054(2) 0.036(2) 0.061(2) 0.0084(15) 0.0052(15) 0.0078(17)
C1 0.047(3) 0.057(3) 0.043(3) -0.001(2) 0.014(2) 0.014(2)
C2 0.048(3) 0.049(3) 0.033(2) 0.004(2) 0.010(2) 0.008(2)
C3 0.033(2) 0.038(3) 0.030(2) 0.0022(18) 0.0064(17) 0.001(2)
C4 0.032(2) 0.036(2) 0.034(2) -0.0009(18) 0.0043(17) 0.007(2)
C5 0.044(3) 0.045(3) 0.040(2) 0.008(2) 0.001(2) -0.005(2)
C6 0.047(3) 0.047(3) 0.064(3) 0.004(3) 0.005(2) -0.014(3)
C7 0.038(3) 0.057(3) 0.061(3) -0.014(3) -0.008(2) -0.003(3)
C8 0.061(3) 0.066(4) 0.044(3) 0.001(3) -0.014(2) 0.011(3)
C9 0.056(3) 0.040(3) 0.045(3) 0.006(2) 0.004(2) 0.008(2)

loop_
_atom_type_symbol
_atom_type_description
_atom_type_scat_dispersion_real
_atom_type_scat_dispersion_imag
_atom_type_scat_source
C C 0.0033 0.0016 'International Tables Vol C Tables 4.2.6.8 and 6.1.1.4'
H H 0.0000 0.0000 'International Tables Vol C Tables 4.2.6.8 and 6.1.1.4'
Br Br -0.2901 2.4595 'International Tables Vol C Tables 4.2.6.8 and 6.1.1.4'
O O 0.0106 0.0060 'International Tables Vol C Tables 4.2.6.8 and 6.1.1.4'
Ru Ru -1.2594 0.8363 'International Tables Vol C Tables 4.2.6.8 and 6.1.1.4'
S S 0.1246 0.1234 'International Tables Vol C Tables 4.2.6.8 and 6.1.1.4'

loop_
_geom_angle_atom_site_label_1
_geom_angle_atom_site_label_2
_geom_angle_atom_site_label_3
_geom_angle
_geom_angle_site_symmetry_1
_geom_angle_site_symmetry_3
S1 Ru1 Br1 85.37(3) . .
S1 Ru1 Br1 87.85(3) 2_556 .
S1 Ru1 S1 80.86(4) 2_556 .
C1 Ru1 Br1 85.10(14) . .
C1 Ru1 S1 168.94(15) . .
C1 Ru1 S1 93.19(15) . 2_556
C2 Ru1 Br1 86.08(14) . .
C2 Ru1 S1 169.36(13) . 2_556
C2 Ru1 S1 89.94(13) . .
C2 Ru1 C1 94.99(19) . .
C3 Ru1 Br1 175.25(12) . .
C3 Ru1 S1 89.93(12) . 2_556
C3 Ru1 S1 98.42(11) . .
C3 Ru1 C1 90.84(18) . .
C3 Ru1 C2 96.74(18) . .
Ru1 S1 Ru1 96.71(4) 2_556 .
C4 S1 Ru1 115.00(13) . .
C4 S1 Ru1 110.40(13) . 2_556
O1 C1 Ru1 178.5(5) . .
O2 C2 Ru1 175.1(4) . .
O3 C3 Ru1 176.5(4) . .
C5 C4 S1 125.6(3) . .
C5 C4 C9 118.9(4) . .
C9 C4 S1 115.4(3) . .
C4 C5 C6 120.4(4) . .
C7 C6 C5 120.5(5) . .
C6 C7 C8 119.9(5) . .
C7 C8 C9 120.5(4) . .
C8 C9 C4 119.7(4) . .

loop_
_geom_bond_atom_site_label_1
_geom_bond_atom_site_label_2
_geom_bond_distance
_geom_bond_site_symmetry_2
Ru1 Br1 2.5407(6) .
Ru1 S1 2.4391(12) 2_556
Ru1 S1 2.4402(10) .
Ru1 C1 1.944(5) .
Ru1 C2 1.934(5) .
Ru1 C3 1.894(5) .
S1 Ru1 2.4391(12) 2_556
S1 C4 1.797(4) .
O1 C1 1.112(5) .
O2 C2 1.120(6) .
O3 C3 1.127(5) .
C4 C5 1.371(6) .
C4 C9 1.390(6) .
C5 C6 1.388(6) .
C6 C7 1.360(6) .
C7 C8 1.362(7) .
C8 C9 1.390(7) .
